data_7003356
loop_
_publ_author_name
'Baiget, Lise'
'Batsanov, Andrei S.'
'Dyer, Philip W.'
'Fox, Mark A.'
'Hanton, Martin J.'
'Howard, Judith A. K.'
'Lane, Philip K.'
'Solomon, Sophia A.'

_publ_section_title
;
 N-Phosphino-amidines and -guanidines: synthesis, structure and
 P,N-chelate chemistry
;
_journal_issue 8
_journal_name_full 'Dalton Transactions'
_journal_page_first 1043
_journal_page_last 1054
_journal_paper_doi 10.1039/b715736c
_journal_year 2008
_chemical_formula_moiety 'C26 H35 N2 P'
_chemical_formula_sum 'C26 H35 N2 P'
_chemical_formula_weight 406.53
_chemical_name_systematic
;
N,N'-Dicyclohexyl-N-diphenylphosphino-acetamidine
;
_space_group_IT_number 61
_symmetry_cell_setting orthorhombic
_symmetry_space_group_name_Hall '-P 2ac 2ab'
_symmetry_space_group_name_H-M 'P b c a'
_atom_sites_solution_hydrogens geom
_atom_sites_solution_primary direct
_atom_sites_solution_secondary difmap
_audit_creation_method SHELXL-97
_cell_angle_alpha 90.00
_cell_angle_beta 90.00
_cell_angle_gamma 90.00
_cell_formula_units_Z 8
_cell_length_a 19.450(2)
_cell_length_b 10.630(1)
_cell_length_c 22.218(2)
_cell_measurement_reflns_used 14782
_cell_measurement_temperature 120(2)
_cell_measurement_theta_max 27.5
_cell_measurement_theta_min 1.9
_cell_volume 4593.6(8)
_computing_cell_refinement 'CrystalClear (Rigaku Inc., 2007)'
_computing_data_collection 'CrystalClear (Rigaku Inc., 2007)'
_computing_data_reduction 'CrystalClear (Rigaku Inc., 2007)'
_computing_molecular_graphics 'SHELXTL version 6.14 (Bruker, 2003)'
_computing_publication_material 'SHELXTL version 6.14 (Bruker, 2003)'
_computing_structure_refinement 'SHELXTL version 6.14 (Bruker, 2003)'
_computing_structure_solution 'SHELXTL version 6.14 (Bruker, 2003)'
_diffrn_ambient_temperature 120(2)
_diffrn_detector_area_resol_mean 10.00
_diffrn_measured_fraction_theta_full 0.997
_diffrn_measured_fraction_theta_max 0.997
_diffrn_measurement_device_type 'Rigaku IP R-Axis SPIDER diffractometer'
_diffrn_measurement_method '\w scans'
_diffrn_radiation_monochromator graphite
_diffrn_radiation_source 'fine-focus sealed tube'
_diffrn_radiation_type MoK\a
_diffrn_radiation_wavelength 0.71073
_diffrn_reflns_av_R_equivalents 0.1360
_diffrn_reflns_av_sigmaI/netI 0.3704
_diffrn_reflns_limit_h_max 23
_diffrn_reflns_limit_h_min -23
_diffrn_reflns_limit_k_max 12
_diffrn_reflns_limit_k_min -12
_diffrn_reflns_limit_l_max 25
_diffrn_reflns_limit_l_min -26
_diffrn_reflns_number 36129
_diffrn_reflns_theta_full 25.00
_diffrn_reflns_theta_max 25.00
_diffrn_reflns_theta_min 3.38
_diffrn_standards_number 0
_exptl_absorpt_coefficient_mu 0.134
_exptl_absorpt_correction_type none
_exptl_crystal_colour colorless
_exptl_crystal_density_diffrn 1.176
_exptl_crystal_density_method 'not measured'
_exptl_crystal_description plate
_exptl_crystal_F_000 1760
_exptl_crystal_size_max 0.26
_exptl_crystal_size_mid 0.16
_exptl_crystal_size_min 0.06
_refine_diff_density_max 0.255
_refine_diff_density_min -0.242
_refine_diff_density_rms 0.047
_refine_ls_extinction_method none
_refine_ls_goodness_of_fit_ref 1.323
_refine_ls_hydrogen_treatment constr
_refine_ls_matrix_type full
_refine_ls_number_parameters 264
_refine_ls_number_reflns 4043
_refine_ls_number_restraints 0
_refine_ls_restrained_S_all 1.323
_refine_ls_R_factor_all 0.0885
_refine_ls_R_factor_gt 0.0776
_refine_ls_shift/su_max 0.001
_refine_ls_shift/su_mean 0.000
_refine_ls_structure_factor_coef Fsqd
_refine_ls_weighting_details 'calc w=1/[\s^2^(Fo^2^)+(0.0241P)^2^+3.3183P] where P=(Fo^2^+2Fc^2^)/3'
_refine_ls_weighting_scheme calc
_refine_ls_wR_factor_gt 0.1482
_refine_ls_wR_factor_ref 0.1527
_reflns_number_gt 3662
_reflns_number_total 4043
_reflns_threshold_expression I>2\s(I)
_cod_data_source_file b715736c.txt
_cod_data_source_block 4
_cod_depositor_comments
;
The following automatic conversions were performed:
'_symmetry_cell_setting' value 'Orthorhombic' changed to 'orthorhombic'
according to '/home/saulius/struct/CIF-dictionaries/cif_core.dic'
dictionary named 'cif_core.dic' version 2.4.1 from
2010-06-29.

'_exptl_absorpt_correction_type' value 'None' changed to
'none' according to '/home/saulius/struct/CIF-dictionaries/cif_core.dic'
dictionary named 'cif_core.dic' version 2.4.1 from 2010-06-29.

Automatic conversion script
Id: cif_fix_enum 1527 2010-12-29 10:47:43Z saulius 
;
_cod_original_sg_symbol_H-M Pbca
_cod_database_code 7003356

loop_
_symmetry_equiv_pos_as_xyz
'x, y, z'
'-x+1/2, -y, z+1/2'
'-x, y+1/2, -z+1/2'
'x+1/2, -y+1/2, -z'
'-x, -y, -z'
'x-1/2, y, -z-1/2'
'x, -y-1/2, z-1/2'
'-x-1/2, y-1/2, z'

loop_
_atom_site_label
_atom_site_type_symbol
_atom_site_fract_x
_atom_site_fract_y
_atom_site_fract_z
_atom_site_U_iso_or_equiv
_atom_site_adp_type
_atom_site_occupancy
_atom_site_symmetry_multiplicity
_atom_site_calc_flag
_atom_site_refinement_flags
_atom_site_disorder_assembly
_atom_site_disorder_group
P P 0.61977(4) 0.50070(8) 0.09985(4) 0.0282(2) Uani 1 1 d . . .
N1 N 0.66620(12) 0.4995(2) 0.27053(11) 0.0291(6) Uani 1 1 d . . .
N2 N 0.61442(12) 0.4907(2) 0.17703(11) 0.0276(6) Uani 1 1 d . . .
C1 C 0.65712(14) 0.5512(3) 0.21964(13) 0.0263(7) Uani 1 1 d . . .
C2 C 0.70937(15) 0.5610(3) 0.31573(14) 0.0292(7) Uani 1 1 d . . .
H2 H 0.7088 0.6538 0.3083 0.035 Uiso 1 1 d R . .
C3 C 0.78350(15) 0.5139(3) 0.31059(15) 0.0362(8) Uani 1 1 d . . .
H31 H 0.7843 0.4214 0.3156 0.043 Uiso 1 1 d R . .
H32 H 0.8015 0.5339 0.2700 0.043 Uiso 1 1 d R . .
C4 C 0.82973(16) 0.5744(4) 0.35810(15) 0.0426(9) Uani 1 1 d . . .
H41 H 0.8329 0.6661 0.3506 0.051 Uiso 1 1 d R . .
H42 H 0.8766 0.5387 0.3551 0.051 Uiso 1 1 d R . .
C5 C 0.80145(17) 0.5518(3) 0.42140(15) 0.0399(8) Uani 1 1 d . . .
H51 H 0.8034 0.4608 0.4307 0.048 Uiso 1 1 d R . .
H52 H 0.8304 0.5966 0.4511 0.048 Uiso 1 1 d R . .
C6 C 0.72731(16) 0.5976(3) 0.42676(14) 0.0351(8) Uani 1 1 d . . .
H61 H 0.7260 0.6902 0.4220 0.042 Uiso 1 1 d R . .
H62 H 0.7093 0.5768 0.4672 0.042 Uiso 1 1 d R . .
C7 C 0.68198(16) 0.5361(3) 0.37865(14) 0.0332(7) Uani 1 1 d . . .
H71 H 0.6801 0.4443 0.3858 0.040 Uiso 1 1 d R . .
H72 H 0.6346 0.5696 0.3819 0.040 Uiso 1 1 d R . .
C8 C 0.57329(14) 0.3815(3) 0.19985(14) 0.0268(7) Uani 1 1 d . . .
H8 H 0.5654 0.3958 0.2438 0.032 Uiso 1 1 d R . .
C9 C 0.61170(14) 0.2568(3) 0.19367(14) 0.0293(7) Uani 1 1 d . . .
H91 H 0.6554 0.2611 0.2164 0.035 Uiso 1 1 d R . .
H92 H 0.6229 0.2419 0.1508 0.035 Uiso 1 1 d R . .
C10 C 0.56818(15) 0.1477(3) 0.21745(15) 0.0342(7) Uani 1 1 d . . .
H101 H 0.5621 0.1573 0.2614 0.041 Uiso 1 1 d R . .
H102 H 0.5926 0.0674 0.2101 0.041 Uiso 1 1 d R . .
C11 C 0.49754(15) 0.1433(3) 0.18717(16) 0.0366(8) Uani 1 1 d . . .
H111 H 0.5033 0.1248 0.1438 0.044 Uiso 1 1 d R . .
H112 H 0.4698 0.0750 0.2052 0.044 Uiso 1 1 d R . .
C12 C 0.46000(15) 0.2682(3) 0.19461(16) 0.0358(8) Uani 1 1 d . . .
H121 H 0.4505 0.2830 0.2378 0.043 Uiso 1 1 d R . .
H122 H 0.4154 0.2646 0.1732 0.043 Uiso 1 1 d R . .
C13 C 0.50280(14) 0.3769(3) 0.16970(15) 0.0325(7) Uani 1 1 d . . .
H131 H 0.5087 0.3662 0.1257 0.039 Uiso 1 1 d R . .
H132 H 0.4784 0.4573 0.1767 0.039 Uiso 1 1 d R . .
C14 C 0.68605(15) 0.6783(3) 0.20099(14) 0.0295(7) Uani 1 1 d . . .
H141 H 0.6764 0.7405 0.2325 0.037(5) Uiso 1 1 d R . .
H142 H 0.6645 0.7050 0.1632 0.037(5) Uiso 1 1 d R . .
H143 H 0.7359 0.6712 0.1953 0.037(5) Uiso 1 1 d R . .
C18 C 0.57207(15) 0.6450(3) 0.08163(14) 0.0291(7) Uani 1 1 d . . .
C19 C 0.53306(15) 0.7079(3) 0.12473(14) 0.0318(7) Uani 1 1 d . . .
H19 H 0.5354 0.6817 0.1656 0.038 Uiso 1 1 d R . .
C20 C 0.49088(16) 0.8080(3) 0.10932(15) 0.0360(8) Uani 1 1 d . . .
H20 H 0.4645 0.8495 0.1393 0.043 Uiso 1 1 d R . .
C21 C 0.48740(18) 0.8471(3) 0.05023(16) 0.0442(9) Uani 1 1 d . . .
H21 H 0.4593 0.9168 0.0396 0.053 Uiso 1 1 d R . .
C22 C 0.52470(19) 0.7850(4) 0.00657(16) 0.0484(9) Uani 1 1 d . . .
H22 H 0.5221 0.8118 -0.0342 0.058 Uiso 1 1 d R . .
C23 C 0.56609(18) 0.6837(3) 0.02190(15) 0.0409(8) Uani 1 1 d . . .
H23 H 0.5906 0.6400 -0.0086 0.049 Uiso 1 1 d R . .
C24 C 0.71031(15) 0.5377(3) 0.08624(13) 0.0281(7) Uani 1 1 d . . .
C25 C 0.75845(15) 0.4515(3) 0.10797(14) 0.0313(7) Uani 1 1 d . . .
H25 H 0.7432 0.3812 0.1307 0.038 Uiso 1 1 d R . .
C26 C 0.82813(16) 0.4667(3) 0.09703(15) 0.0336(7) Uani 1 1 d . . .
H26 H 0.8601 0.4076 0.1127 0.040 Uiso 1 1 d R . .
C27 C 0.85146(16) 0.5677(3) 0.06324(15) 0.0349(8) Uani 1 1 d . . .
H27 H 0.8992 0.5782 0.0557 0.042 Uiso 1 1 d R . .
C28 C 0.80435(17) 0.6532(3) 0.04074(15) 0.0357(8) Uani 1 1 d . . .
H28 H 0.8199 0.7223 0.0173 0.043 Uiso 1 1 d R . .
C29 C 0.73460(16) 0.6387(3) 0.05200(14) 0.0312(7) Uani 1 1 d . . .
H29 H 0.7029 0.6982 0.0363 0.037 Uiso 1 1 d R . .

loop_
_atom_site_aniso_label
_atom_site_aniso_U_11
_atom_site_aniso_U_22
_atom_site_aniso_U_33
_atom_site_aniso_U_23
_atom_site_aniso_U_13
_atom_site_aniso_U_12
P 0.0277(4) 0.0319(4) 0.0250(4) 0.0007(3) -0.0004(3) -0.0004(3)
N1 0.0269(13) 0.0326(14) 0.0276(15) -0.0006(12) -0.0023(11) -0.0022(11)
N2 0.0256(13) 0.0311(14) 0.0259(14) 0.0017(11) 0.0004(11) -0.0020(10)
C1 0.0225(15) 0.0315(16) 0.0248(16) -0.0035(13) 0.0036(12) -0.0003(12)
C2 0.0288(16) 0.0320(16) 0.0269(17) 0.0031(13) -0.0028(13) -0.0008(13)
C3 0.0321(17) 0.050(2) 0.0267(18) -0.0057(15) 0.0009(14) -0.0011(15)
C4 0.0276(17) 0.062(2) 0.038(2) -0.0069(17) -0.0050(15) 0.0017(16)
C5 0.0390(19) 0.049(2) 0.0316(19) -0.0060(16) -0.0093(15) 0.0024(16)
C6 0.0379(18) 0.0420(19) 0.0253(17) -0.0004(14) 0.0006(14) -0.0002(15)
C7 0.0294(17) 0.0396(18) 0.0305(18) -0.0011(15) -0.0002(14) 0.0010(13)
C8 0.0242(15) 0.0290(15) 0.0273(17) 0.0021(13) 0.0040(13) -0.0010(12)
C9 0.0246(15) 0.0326(17) 0.0307(18) -0.0002(14) 0.0017(13) 0.0019(12)
C10 0.0333(17) 0.0334(17) 0.0360(19) 0.0057(14) 0.0045(15) -0.0016(14)
C11 0.0343(18) 0.0357(18) 0.040(2) 0.0037(15) 0.0026(15) -0.0057(14)
C12 0.0272(16) 0.0395(18) 0.041(2) 0.0043(15) -0.0008(14) -0.0054(14)
C13 0.0260(16) 0.0330(17) 0.039(2) 0.0050(14) -0.0026(14) -0.0027(13)
C14 0.0314(17) 0.0324(16) 0.0247(17) -0.0011(13) -0.0007(13) -0.0032(13)
C18 0.0266(16) 0.0333(17) 0.0274(17) 0.0015(14) -0.0022(13) 0.0008(13)
C19 0.0287(16) 0.0382(18) 0.0284(18) 0.0009(14) -0.0024(13) -0.0020(13)
C20 0.0296(17) 0.0402(19) 0.038(2) -0.0037(15) -0.0017(15) 0.0036(14)
C21 0.047(2) 0.044(2) 0.042(2) 0.0011(17) -0.0088(17) 0.0109(16)
C22 0.057(2) 0.061(2) 0.0278(19) 0.0080(17) -0.0062(17) 0.0137(19)
C23 0.045(2) 0.047(2) 0.0301(19) 0.0029(16) -0.0025(15) 0.0102(16)
C24 0.0297(16) 0.0323(16) 0.0224(16) -0.0011(13) 0.0017(13) -0.0013(13)
C25 0.0317(17) 0.0324(17) 0.0299(17) 0.0003(14) 0.0022(14) -0.0007(13)
C26 0.0302(17) 0.0350(17) 0.0357(19) -0.0023(14) -0.0013(14) 0.0040(13)
C27 0.0302(17) 0.0410(19) 0.0336(19) -0.0069(15) 0.0067(14) -0.0077(14)
C28 0.0408(19) 0.0369(18) 0.0292(18) 0.0006(14) 0.0061(15) -0.0060(15)
C29 0.0359(17) 0.0328(17) 0.0250(17) 0.0016(14) 0.0009(14) 0.0017(13)

loop_
_atom_type_symbol
_atom_type_description
_atom_type_scat_dispersion_real
_atom_type_scat_dispersion_imag
_atom_type_scat_source
C C 0.0033 0.0016 'International Tables Vol C Tables 4.2.6.8 and 6.1.1.4'
H H 0.0000 0.0000 'International Tables Vol C Tables 4.2.6.8 and 6.1.1.4'
N N 0.0061 0.0033 'International Tables Vol C Tables 4.2.6.8 and 6.1.1.4'
P P 0.1023 0.0942 'International Tables Vol C Tables 4.2.6.8 and 6.1.1.4'

loop_
_geom_angle_atom_site_label_1
_geom_angle_atom_site_label_2
_geom_angle_atom_site_label_3
_geom_angle
_geom_angle_site_symmetry_1
_geom_angle_site_symmetry_3
_geom_angle_publ_flag
N2 P C24 103.66(13) . . ?
N2 P C18 103.91(13) . . ?
C24 P C18 105.67(14) . . ?
C1 N1 C2 119.8(2) . . ?
C1 N2 C8 116.1(2) . . ?
C1 N2 P 127.1(2) . . ?
C8 N2 P 114.66(19) . . ?
N1 C1 N2 118.7(3) . . ?
N1 C1 C14 125.2(3) . . ?
N2 C1 C14 116.0(3) . . ?
N1 C2 C7 110.6(2) . . ?
N1 C2 C3 110.1(2) . . ?
C7 C2 C3 110.0(2) . . ?
N1 C2 H2 108.7 . . ?
C7 C2 H2 108.7 . . ?
C3 C2 H2 108.7 . . ?
C4 C3 C2 111.4(3) . . ?
C4 C3 H31 109.4 . . ?
C2 C3 H31 109.4 . . ?
C4 C3 H32 109.3 . . ?
C2 C3 H32 109.3 . . ?
H31 C3 H32 108.0 . . ?
C3 C4 C5 110.9(3) . . ?
C3 C4 H41 109.5 . . ?
C5 C4 H41 109.4 . . ?
C3 C4 H42 109.5 . . ?
C5 C4 H42 109.5 . . ?
H41 C4 H42 108.0 . . ?
C6 C5 C4 111.2(3) . . ?
C6 C5 H51 109.4 . . ?
C4 C5 H51 109.4 . . ?
C6 C5 H52 109.4 . . ?
C4 C5 H52 109.4 . . ?
H51 C5 H52 108.0 . . ?
C5 C6 C7 110.7(3) . . ?
C5 C6 H61 109.5 . . ?
C7 C6 H61 109.5 . . ?
C5 C6 H62 109.5 . . ?
C7 C6 H62 109.5 . . ?
H61 C6 H62 108.1 . . ?
C2 C7 C6 111.5(3) . . ?
C2 C7 H71 109.4 . . ?
C6 C7 H71 109.3 . . ?
C2 C7 H72 109.3 . . ?
C6 C7 H72 109.3 . . ?
H71 C7 H72 108.0 . . ?
N2 C8 C13 110.8(2) . . ?
N2 C8 C9 112.4(2) . . ?
C13 C8 C9 111.8(2) . . ?
N2 C8 H8 107.2 . . ?
C13 C8 H8 107.1 . . ?
C9 C8 H8 107.1 . . ?
C8 C9 C10 110.9(2) . . ?
C8 C9 H91 109.5 . . ?
C10 C9 H91 109.5 . . ?
C8 C9 H92 109.4 . . ?
C10 C9 H92 109.4 . . ?
H91 C9 H92 108.0 . . ?
C9 C10 C11 111.6(3) . . ?
C9 C10 H101 109.2 . . ?
C11 C10 H101 109.2 . . ?
C9 C10 H102 109.4 . . ?
C11 C10 H102 109.4 . . ?
H101 C10 H102 108.0 . . ?
C12 C11 C10 110.9(3) . . ?
C12 C11 H111 109.5 . . ?
C10 C11 H111 109.4 . . ?
C12 C11 H112 109.5 . . ?
C10 C11 H112 109.5 . . ?
H111 C11 H112 108.1 . . ?
C11 C12 C13 111.0(3) . . ?
C11 C12 H121 109.4 . . ?
C13 C12 H121 109.4 . . ?
C11 C12 H122 109.5 . . ?
C13 C12 H122 109.4 . . ?
H121 C12 H122 108.0 . . ?
C8 C13 C12 110.8(2) . . ?
C8 C13 H131 109.4 . . ?
C12 C13 H131 109.5 . . ?
C8 C13 H132 109.5 . . ?
C12 C13 H132 109.5 . . ?
H131 C13 H132 108.1 . . ?
C1 C14 H141 109.5 . . ?
C1 C14 H142 109.4 . . ?
H141 C14 H142 109.5 . . ?
C1 C14 H143 109.5 . . ?
H141 C14 H143 109.5 . . ?
H142 C14 H143 109.5 . . ?
C19 C18 C23 117.8(3) . . ?
C19 C18 P 121.6(2) . . ?
C23 C18 P 119.9(2) . . ?
C20 C19 C18 121.4(3) . . ?
C20 C19 H19 119.3 . . ?
C18 C19 H19 119.3 . . ?
C21 C20 C19 119.7(3) . . ?
C21 C20 H20 120.1 . . ?
C19 C20 H20 120.2 . . ?
C20 C21 C22 119.9(3) . . ?
C20 C21 H21 120.0 . . ?
C22 C21 H21 120.0 . . ?
C21 C22 C23 120.3(3) . . ?
C21 C22 H22 119.9 . . ?
C23 C22 H22 119.8 . . ?
C22 C23 C18 120.8(3) . . ?
C22 C23 H23 119.7 . . ?
C18 C23 H23 119.6 . . ?
C25 C24 C29 117.7(3) . . ?
C25 C24 P 116.6(2) . . ?
C29 C24 P 125.5(2) . . ?
C26 C25 C24 121.2(3) . . ?
C26 C25 H25 119.4 . . ?
C24 C25 H25 119.4 . . ?
C25 C26 C27 120.3(3) . . ?
C25 C26 H26 119.9 . . ?
C27 C26 H26 119.8 . . ?
C28 C27 C26 119.2(3) . . ?
C28 C27 H27 120.4 . . ?
C26 C27 H27 120.4 . . ?
C27 C28 C29 120.6(3) . . ?
C27 C28 H28 119.7 . . ?
C29 C28 H28 119.7 . . ?
C28 C29 C24 120.9(3) . . ?
C28 C29 H29 119.6 . . ?
C24 C29 H29 119.5 . . ?

loop_
_geom_bond_atom_site_label_1
_geom_bond_atom_site_label_2
_geom_bond_distance
_geom_bond_site_symmetry_2
_geom_bond_publ_flag
P N2 1.721(3) . ?
P C24 1.829(3) . ?
P C18 1.837(3) . ?
N1 C1 1.270(4) . ?
N1 C2 1.463(4) . ?
N2 C1 1.414(4) . ?
N2 C8 1.498(4) . ?
C1 C14 1.520(4) . ?
C2 C7 1.519(4) . ?
C2 C3 1.531(4) . ?
C2 H2 1.0000 . ?
C3 C4 1.529(4) . ?
C3 H31 0.9900 . ?
C3 H32 0.9899 . ?
C4 C5 1.529(5) . ?
C4 H41 0.9901 . ?
C4 H42 0.9900 . ?
C5 C6 1.527(4) . ?
C5 H51 0.9900 . ?
C5 H52 0.9901 . ?
C6 C7 1.532(4) . ?
C6 H61 0.9900 . ?
C6 H62 0.9899 . ?
C7 H71 0.9900 . ?
C7 H72 0.9899 . ?
C8 C13 1.527(4) . ?
C8 C9 1.528(4) . ?
C8 H8 1.0000 . ?
C9 C10 1.530(4) . ?
C9 H91 0.9901 . ?
C9 H92 0.9901 . ?
C10 C11 1.530(4) . ?
C10 H101 0.9900 . ?
C10 H102 0.9900 . ?
C11 C12 1.524(4) . ?
C11 H111 0.9901 . ?
C11 H112 0.9900 . ?
C12 C13 1.528(4) . ?
C12 H121 0.9899 . ?
C12 H122 0.9901 . ?
C13 H131 0.9900 . ?
C13 H132 0.9900 . ?
C14 H141 0.9801 . ?
C14 H142 0.9798 . ?
C14 H143 0.9800 . ?
C18 C19 1.393(4) . ?
C18 C23 1.394(4) . ?
C19 C20 1.387(4) . ?
C19 H19 0.9501 . ?
C20 C21 1.379(5) . ?
C20 H20 0.9501 . ?
C21 C22 1.380(5) . ?
C21 H21 0.9499 . ?
C22 C23 1.387(5) . ?
C22 H22 0.9499 . ?
C23 H23 0.9501 . ?
C24 C25 1.396(4) . ?
C24 C29 1.397(4) . ?
C25 C26 1.386(4) . ?
C25 H25 0.9500 . ?
C26 C27 1.387(4) . ?
C26 H26 0.9500 . ?
C27 C28 1.384(5) . ?
C27 H27 0.9499 . ?
C28 C29 1.388(4) . ?
C28 H28 0.9499 . ?
C29 H29 0.9500 . ?

loop_
_geom_torsion_atom_site_label_1
_geom_torsion_atom_site_label_2
_geom_torsion_atom_site_label_3
_geom_torsion_atom_site_label_4
_geom_torsion
_geom_torsion_site_symmetry_1
_geom_torsion_site_symmetry_2
_geom_torsion_site_symmetry_3
_geom_torsion_site_symmetry_4
_geom_torsion_publ_flag
C24 P N2 C1 26.3(3) . . . . ?
C18 P N2 C1 -84.0(3) . . . . ?
C24 P N2 C8 -136.26(19) . . . . ?
C18 P N2 C8 113.5(2) . . . . ?
C2 N1 C1 N2 -179.1(2) . . . . ?
C2 N1 C1 C14 -2.2(4) . . . . ?
C8 N2 C1 N1 10.7(4) . . . . ?
P N2 C1 N1 -151.6(2) . . . . ?
C8 N2 C1 C14 -166.6(2) . . . . ?
P N2 C1 C14 31.1(4) . . . . ?
C1 N1 C2 C7 145.7(3) . . . . ?
C1 N1 C2 C3 -92.5(3) . . . . ?
N1 C2 C3 C4 -178.8(3) . . . . ?
C7 C2 C3 C4 -56.7(4) . . . . ?
C2 C3 C4 C5 56.0(4) . . . . ?
C3 C4 C5 C6 -55.2(4) . . . . ?
C4 C5 C6 C7 55.4(4) . . . . ?
N1 C2 C7 C6 178.8(2) . . . . ?
C3 C2 C7 C6 57.0(3) . . . . ?
C5 C6 C7 C2 -56.8(4) . . . . ?
C1 N2 C8 C13 144.0(3) . . . . ?
P N2 C8 C13 -51.5(3) . . . . ?
C1 N2 C8 C9 -90.0(3) . . . . ?
P N2 C8 C9 74.5(3) . . . . ?
N2 C8 C9 C10 179.9(3) . . . . ?
C13 C8 C9 C10 -54.6(3) . . . . ?
C8 C9 C10 C11 54.5(4) . . . . ?
C9 C10 C11 C12 -55.8(4) . . . . ?
C10 C11 C12 C13 56.6(4) . . . . ?
N2 C8 C13 C12 -178.0(2) . . . . ?
C9 C8 C13 C12 55.7(3) . . . . ?
C11 C12 C13 C8 -56.5(4) . . . . ?
N2 P C18 C19 -9.8(3) . . . . ?
C24 P C18 C19 -118.6(3) . . . . ?
N2 P C18 C23 179.6(3) . . . . ?
C24 P C18 C23 70.8(3) . . . . ?
P C18 C19 C20 -172.4(2) . . . . ?
P C18 C23 C22 173.5(3) . . . . ?
N2 P C24 C25 58.8(3) . . . . ?
C18 P C24 C25 167.8(2) . . . . ?
N2 P C24 C29 -126.7(3) . . . . ?
C18 P C24 C29 -17.7(3) . . . . ?
P C24 C25 C26 176.2(2) . . . . ?
P C24 C29 C28 -175.2(2) . . . . ?

loop_
_cod_related_entry_id
_cod_related_entry_database
_cod_related_entry_code
1 ChemSpider 21195384
